data_7213743
loop_
_publ_author_name
'Aman, Farhana'
'Asiri, Abdullah M.'
'Siddiqui, Waseeq A.'
'Arshad, Muhammad Nadeem'
'Ashraf, Adnan'
'Zakharov, Nikita S.'
'Blatov, Vladislav A.'

_publ_section_title
;
 Multilevel topological description of molecular packings in
 1,2-benzothiazines
;
_journal_issue 10
_journal_name_full CrystEngComm
_journal_page_first 1963
_journal_paper_doi 10.1039/c3ce42218f
_journal_volume 16
_journal_year 2014
_chemical_formula_moiety 'C18 H19 N3 O2 S'
_chemical_formula_sum 'C18 H19 N3 O2 S'
_chemical_formula_weight 341.42
_chemical_name_common
;
<i>N</i>-(2-Ethyl-1,1-dioxo-2,3-dihydro-1<i>H</i>-1\l^6^-benzo[<i>e</i>][1,2]
thiazin-4-ylidene)-<i>N</i>'-(4-methyl-benzylidene)-hydrazine
;
_chemical_name_systematic
; 
<i>N</i>-(2-Ethyl-1,1-dioxo-2,3-dihydro-1<i>H</i>-1\l^6^-benzo[<i>e</i>][1,2]
thiazin-4-ylidene)-<i>N</i>'-(4-methyl-benzylidene)-hydrazine
;
_space_group_IT_number 14
_symmetry_cell_setting monoclinic
_symmetry_space_group_name_Hall '-P 2yn'
_symmetry_space_group_name_H-M 'P 1 21/n 1'
_atom_sites_solution_hydrogens geom
_atom_sites_solution_primary direct
_atom_sites_solution_secondary difmap
_audit_creation_method SHELXL-97
_cell_angle_alpha 90.00
_cell_angle_beta 94.490(3)
_cell_angle_gamma 90.00
_cell_formula_units_Z 4
_cell_length_a 8.4612(3)
_cell_length_b 8.3500(3)
_cell_length_c 24.9103(9)
_cell_measurement_reflns_used 6006
_cell_measurement_temperature 296(2)
_cell_measurement_theta_max 76.4475
_cell_measurement_theta_min 3.5566
_cell_volume 1754.54(11)
_computing_cell_refinement 'CrysAlis PRO (Agilent, 2012)'
_computing_data_collection 'CrysAlis PRO (Agilent, 2012)'
_computing_data_reduction 'CrysAlis PRO (Agilent, 2012)'
_computing_structure_refinement 'SHELXL-97 (Sheldrick, 1997)'
_computing_structure_solution 'SHELXS-97 (Sheldrick, 1990)'
_diffrn_ambient_temperature 296(2)
_diffrn_measured_fraction_theta_full 0.995
_diffrn_measured_fraction_theta_max 0.995
_diffrn_measurement_device_type 'SuperNova, Dual, Cu at zero, Atlas, CCD'
_diffrn_measurement_method '\w scans'
_diffrn_radiation_monochromator graphite
_diffrn_radiation_source 'fine-focus sealed tube'
_diffrn_radiation_type CuK\a
_diffrn_radiation_wavelength 1.54184
_diffrn_reflns_av_R_equivalents 0.0423
_diffrn_reflns_av_sigmaI/netI 0.0252
_diffrn_reflns_limit_h_max 7
_diffrn_reflns_limit_h_min -10
_diffrn_reflns_limit_k_max 10
_diffrn_reflns_limit_k_min -10
_diffrn_reflns_limit_l_max 29
_diffrn_reflns_limit_l_min -31
_diffrn_reflns_number 16129
_diffrn_reflns_theta_full 76.65
_diffrn_reflns_theta_max 76.65
_diffrn_reflns_theta_min 3.56
_diffrn_standards_number 0
_exptl_absorpt_coefficient_mu 1.762
_exptl_absorpt_correction_T_max 1.00000
_exptl_absorpt_correction_T_min 0.57807
_exptl_absorpt_correction_type multi-scan
_exptl_absorpt_process_details
; 
CrysAlisPro, Agilent Technologies,
Version 1.171.36.20 (release 27-06-2012 CrysAlis171 .NET)
(compiled Jul 11 2012,15:38:31)
Empirical absorption correction using spherical harmonics,
 implemented in SCALE3 ABSPACK scaling algorithm.
;
_exptl_crystal_colour yellow
_exptl_crystal_density_diffrn 1.293
_exptl_crystal_density_method 'not measured'
_exptl_crystal_description prismatic
_exptl_crystal_F_000 720
_exptl_crystal_size_max 0.26
_exptl_crystal_size_mid 0.20
_exptl_crystal_size_min 0.17
_refine_diff_density_max 0.443
_refine_diff_density_min -0.285
_refine_diff_density_rms 0.057
_refine_ls_extinction_method none
_refine_ls_goodness_of_fit_ref 1.041
_refine_ls_hydrogen_treatment constr
_refine_ls_matrix_type full
_refine_ls_number_parameters 219
_refine_ls_number_reflns 3674
_refine_ls_number_restraints 0
_refine_ls_restrained_S_all 1.041
_refine_ls_R_factor_all 0.0608
_refine_ls_R_factor_gt 0.0533
_refine_ls_shift/su_max 0.031
_refine_ls_shift/su_mean 0.001
_refine_ls_structure_factor_coef Fsqd
_refine_ls_weighting_details 'calc w=1/[\s^2^(Fo^2^)+(0.0986P)^2^+0.2888P] where P=(Fo^2^+2Fc^2^)/3'
_refine_ls_weighting_scheme calc
_refine_ls_wR_factor_gt 0.1526
_refine_ls_wR_factor_ref 0.1637
_reflns_number_gt 3109
_reflns_number_total 3674
_reflns_threshold_expression >2sigma(I)
_cod_data_source_file c3ce42218f.txt
_cod_data_source_block c:\nadeem
_cod_original_sg_symbol_H-M 'P 21/n'
_cod_database_code 7213743

loop_
_symmetry_equiv_pos_as_xyz
'x, y, z'
'-x+1/2, y+1/2, -z+1/2'
'-x, -y, -z'
'x-1/2, -y-1/2, z-1/2'

loop_
_atom_site_label
_atom_site_type_symbol
_atom_site_fract_x
_atom_site_fract_y
_atom_site_fract_z
_atom_site_U_iso_or_equiv
_atom_site_adp_type
_atom_site_occupancy
_atom_site_symmetry_multiplicity
_atom_site_calc_flag
_atom_site_refinement_flags
S1 S 0.60721(6) 0.92794(6) 0.11390(2) 0.0615(2) Uani 1 1 d .
O1 O 0.6001(3) 1.04017(18) 0.15702(7) 0.0852(6) Uani 1 1 d .
O2 O 0.7415(2) 0.9317(2) 0.08258(8) 0.0841(5) Uani 1 1 d .
N1 N 0.4492(2) 0.94700(18) 0.07254(6) 0.0553(4) Uani 1 1 d .
N2 N 0.3298(2) 0.5427(2) 0.03441(7) 0.0597(4) Uani 1 1 d .
N3 N 0.2542(2) 0.5923(2) -0.01519(7) 0.0668(5) Uani 1 1 d .
C1 C 0.5882(2) 0.7329(2) 0.13993(7) 0.0514(4) Uani 1 1 d .
C2 C 0.6641(3) 0.6994(3) 0.18997(8) 0.0637(5) Uani 1 1 d .
H2 H 0.7218 0.7786 0.2090 0.076 Uiso 1 1 calc R
C3 C 0.6537(3) 0.5475(3) 0.21138(8) 0.0681(6) Uani 1 1 d .
H3 H 0.7039 0.5239 0.2450 0.082 Uiso 1 1 calc R
C4 C 0.5682(3) 0.4312(2) 0.18256(9) 0.0670(6) Uani 1 1 d .
H4 H 0.5623 0.3285 0.1968 0.080 Uiso 1 1 calc R
C5 C 0.4913(3) 0.4648(2) 0.13299(8) 0.0595(5) Uani 1 1 d .
H5 H 0.4335 0.3848 0.1144 0.071 Uiso 1 1 calc R
C6 C 0.4992(2) 0.6177(2) 0.11037(7) 0.0479(4) Uani 1 1 d .
C7 C 0.4167(2) 0.6544(2) 0.05709(7) 0.0488(4) Uani 1 1 d .
C8 C 0.4404(3) 0.8174(2) 0.03244(7) 0.0570(4) Uani 1 1 d .
H8A H 0.5375 0.8164 0.0142 0.068 Uiso 1 1 calc R
H8B H 0.3533 0.8388 0.0057 0.068 Uiso 1 1 calc R
C9 C 0.1739(2) 0.4821(3) -0.03854(8) 0.0567(4) Uani 1 1 d .
H9 H 0.1709 0.3819 -0.0224 0.068 Uiso 1 1 calc R
C10 C 0.0851(2) 0.5083(2) -0.09067(7) 0.0549(4) Uani 1 1 d .
C11 C 0.0868(3) 0.6543(3) -0.11707(9) 0.0693(6) Uani 1 1 d .
H11 H 0.1452 0.7392 -0.1016 0.083 Uiso 1 1 calc R
C12 C 0.0018(3) 0.6742(3) -0.16636(9) 0.0770(6) Uani 1 1 d .
H12 H 0.0033 0.7728 -0.1837 0.092 Uiso 1 1 calc R
C13 C -0.0856(3) 0.5488(3) -0.19038(9) 0.0714(6) Uani 1 1 d .
C14 C -0.0853(3) 0.4048(4) -0.16418(10) 0.0801(7) Uani 1 1 d .
H14 H -0.1426 0.3196 -0.1799 0.096 Uiso 1 1 calc R
C15 C -0.0014(3) 0.3833(3) -0.11460(9) 0.0714(6) Uani 1 1 d .
H15 H -0.0033 0.2845 -0.0974 0.086 Uiso 1 1 calc R
C16 C -0.1760(4) 0.5702(5) -0.24474(11) 0.1039(11) Uani 1 1 d .
H16A H -0.2243 0.6743 -0.2466 0.156 Uiso 1 1 calc R
H16B H -0.2567 0.4895 -0.2495 0.156 Uiso 1 1 calc R
H16C H -0.1044 0.5604 -0.2726 0.156 Uiso 1 1 calc R
C17 C 0.2987(3) 0.9782(3) 0.09720(9) 0.0690(5) Uani 1 1 d .
H17A H 0.3178 1.0532 0.1267 0.083 Uiso 1 1 calc R
H17B H 0.2601 0.8791 0.1117 0.083 Uiso 1 1 calc R
C18 C 0.1759(4) 1.0451(6) 0.05731(15) 0.1217(14) Uani 1 1 d .
H18A H 0.2111 1.1465 0.0445 0.183 Uiso 1 1 calc R
H18B H 0.0785 1.0594 0.0741 0.183 Uiso 1 1 calc R
H18C H 0.1588 0.9724 0.0275 0.183 Uiso 1 1 calc R

loop_
_atom_site_aniso_label
_atom_site_aniso_U_11
_atom_site_aniso_U_22
_atom_site_aniso_U_33
_atom_site_aniso_U_23
_atom_site_aniso_U_13
_atom_site_aniso_U_12
S1 0.0745(3) 0.0483(3) 0.0591(3) 0.00542(18) -0.0107(2) -0.0127(2)
O1 0.1307(15) 0.0497(8) 0.0700(10) -0.0064(7) -0.0251(10) -0.0097(9)
O2 0.0690(10) 0.0875(12) 0.0949(12) 0.0254(9) 0.0014(9) -0.0196(8)
N1 0.0704(10) 0.0456(8) 0.0489(8) 0.0051(6) -0.0029(7) -0.0029(7)
N2 0.0694(10) 0.0567(9) 0.0504(8) -0.0003(7) -0.0118(7) -0.0038(7)
N3 0.0810(11) 0.0634(10) 0.0527(9) -0.0003(7) -0.0166(8) -0.0055(8)
C1 0.0594(10) 0.0452(9) 0.0482(9) 0.0003(7) -0.0034(7) -0.0013(7)
C2 0.0770(13) 0.0563(11) 0.0545(10) -0.0018(8) -0.0164(9) -0.0020(9)
C3 0.0907(15) 0.0599(12) 0.0507(10) 0.0046(9) -0.0135(10) 0.0098(10)
C4 0.0909(15) 0.0471(10) 0.0609(12) 0.0082(8) -0.0071(10) 0.0037(9)
C5 0.0753(12) 0.0449(9) 0.0567(10) 0.0008(8) -0.0042(9) -0.0015(8)
C6 0.0531(9) 0.0461(8) 0.0438(8) -0.0014(7) 0.0003(7) 0.0002(7)
C7 0.0557(9) 0.0481(9) 0.0419(8) -0.0020(6) 0.0006(7) -0.0005(7)
C8 0.0710(11) 0.0559(10) 0.0431(8) 0.0047(7) -0.0018(8) -0.0053(8)
C9 0.0575(10) 0.0585(11) 0.0525(10) -0.0012(8) -0.0054(8) -0.0022(8)
C10 0.0508(9) 0.0625(11) 0.0503(10) -0.0035(8) -0.0035(7) -0.0001(8)
C11 0.0765(13) 0.0658(13) 0.0634(12) 0.0002(10) -0.0086(10) -0.0039(10)
C12 0.0857(15) 0.0769(15) 0.0662(13) 0.0145(11) -0.0074(11) 0.0044(12)
C13 0.0569(11) 0.1048(18) 0.0511(11) 0.0067(11) -0.0059(8) 0.0016(11)
C14 0.0760(14) 0.0976(18) 0.0629(13) -0.0014(12) -0.0178(11) -0.0236(13)
C15 0.0775(13) 0.0705(13) 0.0629(12) 0.0053(10) -0.0158(10) -0.0178(11)
C16 0.0889(18) 0.156(3) 0.0632(14) 0.0208(17) -0.0204(13) -0.0060(18)
C17 0.0794(14) 0.0652(13) 0.0628(12) 0.0049(10) 0.0070(10) 0.0061(10)
C18 0.096(2) 0.171(4) 0.098(2) 0.040(2) 0.0083(17) 0.052(2)

loop_
_atom_type_symbol
_atom_type_description
_atom_type_scat_dispersion_real
_atom_type_scat_dispersion_imag
_atom_type_scat_source
C C 0.0181 0.0091 'International Tables Vol C Tables 4.2.6.8 and 6.1.1.4'
H H 0.0000 0.0000 'International Tables Vol C Tables 4.2.6.8 and 6.1.1.4'
N N 0.0311 0.0180 'International Tables Vol C Tables 4.2.6.8 and 6.1.1.4'
O O 0.0492 0.0322 'International Tables Vol C Tables 4.2.6.8 and 6.1.1.4'
S S 0.3331 0.5567 'International Tables Vol C Tables 4.2.6.8 and 6.1.1.4'

loop_
_geom_angle_atom_site_label_1
_geom_angle_atom_site_label_2
_geom_angle_atom_site_label_3
_geom_angle
O2 S1 O1 118.56(12)
O2 S1 N1 107.50(10)
O1 S1 N1 109.26(10)
O2 S1 C1 108.67(10)
O1 S1 C1 108.56(9)
N1 S1 C1 103.20(8)
C8 N1 C17 114.36(17)
C8 N1 S1 110.65(13)
C17 N1 S1 116.39(13)
C7 N2 N3 112.07(17)
C9 N3 N2 112.46(18)
C2 C1 C6 121.87(17)
C2 C1 S1 117.91(14)
C6 C1 S1 120.21(13)
C3 C2 C1 119.61(18)
C3 C2 H2 120.2
C1 C2 H2 120.2
C4 C3 C2 119.52(18)
C4 C3 H3 120.2
C2 C3 H3 120.2
C3 C4 C5 120.95(19)
C3 C4 H4 119.5
C5 C4 H4 119.5
C4 C5 C6 120.81(18)
C4 C5 H5 119.6
C6 C5 H5 119.6
C1 C6 C5 117.23(16)
C1 C6 C7 121.77(16)
C5 C6 C7 121.00(16)
N2 C7 C6 117.06(16)
N2 C7 C8 124.16(16)
C6 C7 C8 118.77(15)
N1 C8 C7 112.80(14)
N1 C8 H8A 109.0
C7 C8 H8A 109.0
N1 C8 H8B 109.0
C7 C8 H8B 109.0
H8A C8 H8B 107.8
N3 C9 C10 121.42(19)
N3 C9 H9 119.3
C10 C9 H9 119.3
C15 C10 C11 118.97(19)
C15 C10 C9 119.13(19)
C11 C10 C9 121.90(18)
C12 C11 C10 120.2(2)
C12 C11 H11 119.9
C10 C11 H11 119.9
C11 C12 C13 120.9(2)
C11 C12 H12 119.5
C13 C12 H12 119.5
C14 C13 C12 118.41(19)
C14 C13 C16 120.8(2)
C12 C13 C16 120.8(3)
C13 C14 C15 121.3(2)
C13 C14 H14 119.3
C15 C14 H14 119.3
C10 C15 C14 120.2(2)
C10 C15 H15 119.9
C14 C15 H15 119.9
C13 C16 H16A 109.5
C13 C16 H16B 109.5
H16A C16 H16B 109.5
C13 C16 H16C 109.5
H16A C16 H16C 109.5
H16B C16 H16C 109.5
N1 C17 C18 111.5(2)
N1 C17 H17A 109.3
C18 C17 H17A 109.3
N1 C17 H17B 109.3
C18 C17 H17B 109.3
H17A C17 H17B 108.0
C17 C18 H18A 109.5
C17 C18 H18B 109.5
H18A C18 H18B 109.5
C17 C18 H18C 109.5
H18A C18 H18C 109.5
H18B C18 H18C 109.5

loop_
_geom_bond_atom_site_label_1
_geom_bond_atom_site_label_2
_geom_bond_distance
S1 O2 1.4283(19)
S1 O1 1.4301(17)
S1 N1 1.6309(17)
S1 C1 1.7645(18)
N1 C8 1.470(2)
N1 C17 1.479(3)
N2 C7 1.290(2)
N2 N3 1.408(2)
N3 C9 1.259(3)
C1 C2 1.386(2)
C1 C6 1.396(2)
C2 C3 1.381(3)
C2 H2 0.9300
C3 C4 1.379(3)
C3 H3 0.9300
C4 C5 1.379(3)
C4 H4 0.9300
C5 C6 1.399(3)
C5 H5 0.9300
C6 C7 1.482(2)
C7 C8 1.513(3)
C8 H8A 0.9700
C8 H8B 0.9700
C9 C10 1.465(2)
C9 H9 0.9300
C10 C15 1.383(3)
C10 C11 1.386(3)
C11 C12 1.383(3)
C11 H11 0.9300
C12 C13 1.390(3)
C12 H12 0.9300
C13 C14 1.369(4)
C13 C16 1.513(3)
C14 C15 1.387(3)
C14 H14 0.9300
C15 H15 0.9300
C16 H16A 0.9600
C16 H16B 0.9600
C16 H16C 0.9600
C17 C18 1.489(4)
C17 H17A 0.9700
C17 H17B 0.9700
C18 H18A 0.9600
C18 H18B 0.9600
C18 H18C 0.9600

loop_
_geom_torsion_atom_site_label_1
_geom_torsion_atom_site_label_2
_geom_torsion_atom_site_label_3
_geom_torsion_atom_site_label_4
_geom_torsion
O2 S1 N1 C8 58.89(15)
O1 S1 N1 C8 -171.24(13)
C1 S1 N1 C8 -55.87(14)
O2 S1 N1 C17 -168.34(15)
O1 S1 N1 C17 -38.46(18)
C1 S1 N1 C17 76.90(16)
C7 N2 N3 C9 177.48(19)
O2 S1 C1 C2 90.94(19)
O1 S1 C1 C2 -39.3(2)
N1 S1 C1 C2 -155.15(17)
O2 S1 C1 C6 -88.96(18)
O1 S1 C1 C6 140.81(17)
N1 S1 C1 C6 24.95(18)
C6 C1 C2 C3 0.7(3)
S1 C1 C2 C3 -179.20(18)
C1 C2 C3 C4 0.2(4)
C2 C3 C4 C5 -0.8(4)
C3 C4 C5 C6 0.6(4)
C2 C1 C6 C5 -0.9(3)
S1 C1 C6 C5 178.96(15)
C2 C1 C6 C7 179.34(18)
S1 C1 C6 C7 -0.8(3)
C4 C5 C6 C1 0.3(3)
C4 C5 C6 C7 -180.0(2)
N3 N2 C7 C6 178.44(16)
N3 N2 C7 C8 -2.3(3)
C1 C6 C7 N2 -175.96(18)
C5 C6 C7 N2 4.3(3)
C1 C6 C7 C8 4.8(3)
C5 C6 C7 C8 -174.96(18)
C17 N1 C8 C7 -67.9(2)
S1 N1 C8 C7 65.85(18)
N2 C7 C8 N1 142.89(19)
C6 C7 C8 N1 -37.9(2)
N2 N3 C9 C10 179.77(18)
N3 C9 C10 C15 -179.9(2)
N3 C9 C10 C11 0.9(3)
C15 C10 C11 C12 0.6(4)
C9 C10 C11 C12 179.7(2)
C10 C11 C12 C13 -0.4(4)
C11 C12 C13 C14 -0.2(4)
C11 C12 C13 C16 -178.9(2)
C12 C13 C14 C15 0.5(4)
C16 C13 C14 C15 179.3(3)
C11 C10 C15 C14 -0.2(4)
C9 C10 C15 C14 -179.4(2)
C13 C14 C15 C10 -0.3(4)
C8 N1 C17 C18 -67.5(3)
S1 N1 C17 C18 161.5(2)
